data_2104893
loop_
_publ_author_name
'Chainok, Kittipong'
'Haller, Kenneth J.'
'Rae, A. David'
'Willis, Anthony C.'
'Williams, Ian D.'

_publ_section_title
;
 Investigation of the structure and phase transitions of the polymeric
 inorganic--organic hybrids: [<i>M</i>(Im)~4~V~2~O~6~]~{\\infty ~};
 <i>M</i> = Mn, Co, Ni, Im = imidazole
;
_journal_coeditor_code GW5007
_journal_issue 1
_journal_name_full 'Acta Crystallographica Section B'
_journal_page_first 41
_journal_page_last 52
_journal_paper_doi 10.1107/S0108768110042941
_journal_volume 67
_journal_year 2011
_chemical_formula_iupac '[Mn(C3 H4 N2)4 V2 O6]'
_chemical_formula_moiety 'C12 H16 Mn N8 O6 V2'
_chemical_formula_structural '[Mn(C3 H4 N2)4 V2 O6]'
_chemical_formula_sum 'C12 H16 Mn N8 O6 V2'
_chemical_formula_weight 525.13
_chemical_name_systematic
;
catena-tetrakis(imidazole)-tetrakis(\m~2~-oxo)-dioxo-manganese(ii)-di-vanadium
;
_space_group_IT_number 88
_symmetry_cell_setting tetragonal
_symmetry_space_group_name_Hall '-I 4ad'
_symmetry_space_group_name_H-M 'I 41/a :2'
_cell_angle_alpha 90.00
_cell_angle_beta 90.00
_cell_angle_gamma 90.00
_cell_formula_units_Z 32
_cell_length_a 23.0645(3)
_cell_length_b 23.0645(3)
_cell_length_c 29.6897(3)
_cell_measurement_reflns_used 62920
_cell_measurement_temperature 279(2)
_cell_measurement_theta_max 30.034
_cell_measurement_theta_min 2.546
_cell_volume 15794.1(3)
_diffrn_ambient_temperature 279(2)
_diffrn_measured_fraction_theta_full 0.998
_diffrn_measured_fraction_theta_max 0.998
_diffrn_measurement_device_type 'Enraf-Nonius KappaCCD'
_diffrn_measurement_method '\f scan plus \w scans with \k offsets'
_diffrn_radiation_monochromator graphite
_diffrn_radiation_source 'fine-focus sealed tube'
_diffrn_radiation_type MoK\a
_diffrn_radiation_wavelength 0.71073
_diffrn_reflns_av_R_equivalents 0.0590
_diffrn_reflns_av_sigmaI/netI 0.0340
_diffrn_reflns_limit_h_max 30
_diffrn_reflns_limit_h_min -32
_diffrn_reflns_limit_k_max 32
_diffrn_reflns_limit_k_min -32
_diffrn_reflns_limit_l_max 41
_diffrn_reflns_limit_l_min -41
_diffrn_reflns_number 109552
_diffrn_reflns_reduction_process
;
Lorentz and polarization correction applied
;
_diffrn_reflns_theta_full 30.03
_diffrn_reflns_theta_max 30.03
_diffrn_reflns_theta_min 2.55
_exptl_absorpt_coefficient_mu 1.61
_exptl_absorpt_correction_T_max 0.765
_exptl_absorpt_correction_T_min 0.707
_exptl_absorpt_correction_type multi-scan
_exptl_absorpt_process_details
;
from symmetry-related measurements
Sortav (Blessing 1995)
;
_exptl_crystal_colour Orange-Yellow
_exptl_crystal_density_diffrn 1.767
_exptl_crystal_density_method 'not measured'
_exptl_crystal_description Hexagonal
_exptl_crystal_F_000 8416.0
_exptl_crystal_size_max 0.16
_exptl_crystal_size_mid 0.14
_exptl_crystal_size_min 0.09
_refine_diff_density_max 1.077
_refine_diff_density_min -0.699
_refine_ls_extinction_method none
_refine_ls_goodness_of_fit_all 1.5603
_refine_ls_goodness_of_fit_ref 1.5603
_refine_ls_hydrogen_treatment constr
_refine_ls_matrix_type full
_refine_ls_number_parameters 317
_refine_ls_number_reflns 6608
_refine_ls_number_restraints 2
_refine_ls_R_factor_all 0.0454
_refine_ls_R_factor_gt 0.0348
_refine_ls_shift/su_max 0.2
_refine_ls_structure_factor_coef F
_refine_ls_weighting_details 'w = 1/[\s(F)^2^ + (0.0004F)^2^]'
_refine_ls_weighting_scheme calc
_refine_ls_wR_factor_ref 0.0501
_reflns_number_gt 6608
_reflns_number_total 11539
_reflns_threshold_expression I>3\s(I)
_cod_data_source_file gw5007.cif
_cod_data_source_block Mn_279K
_cod_original_sg_symbol_H-M 'I 41/a'
_cod_database_code 2104893

loop_
_symmetry_equiv_pos_as_xyz
'x, y, z'
'-y+3/4, x+1/4, z+1/4'
'-x, -y+1/2, z'
'y+1/4, -x+1/4, z+1/4'
'-x, -y, -z'
'y+3/4, -x+1/4, -z+1/4'
'x, y+1/2, -z'
'-y+1/4, x+1/4, -z+1/4'
'x+1/2, y+1/2, z+1/2'
'-y+5/4, x+3/4, z+3/4'
'-x+1/2, -y+1, z+1/2'
'y+3/4, -x+3/4, z+3/4'
'-x+1/2, -y+1/2, -z+1/2'
'y+5/4, -x+3/4, -z+3/4'
'x+1/2, y+1, -z+1/2'
'-y+3/4, x+3/4, -z+3/4'

loop_
_atom_site_aniso_label
_atom_site_aniso_U_11
_atom_site_aniso_U_22
_atom_site_aniso_U_33
_atom_site_aniso_U_12
_atom_site_aniso_U_13
_atom_site_aniso_U_23
Mn1 0.0197(2) 0.0236(2) 0.0203(2) -0.0022(2) 0.00140(10) -0.00060(10)
Mn2 0.0227(3) 0.0172(3) 0.0213(3) 0.0013(2) 0.00000(10) 0.00000(10)
Mn3 0.0224(3) 0.0170(3) 0.0198(3) 0.0023(2) 0.00000(10) 0.00000(10)
V1 0.0180(2) 0.0190(2) 0.0223(2) -0.0003(2) -0.0021(2) 0.0001(2)
V2 0.0202(2) 0.0157(2) 0.0236(2) 0.0005(2) 0.0000(2) -0.0033(2)
V3 0.0179(2) 0.0186(2) 0.0197(2) -0.0007(2) 0.0044(2) -0.0008(2)
V4 0.0216(2) 0.0158(2) 0.0202(2) 0.0010(2) 0.0016(2) 0.0027(2)
O1 0.0208(10) 0.0410(12) 0.0432(11) -0.0045(9) -0.0021(8) -0.0084(9)
O2 0.0261(10) 0.0309(11) 0.0362(10) -0.0034(8) -0.0025(8) -0.0105(8)
O3 0.0484(13) 0.0466(13) 0.0346(11) -0.0071(10) -0.0062(9) 0.0167(9)
O4 0.0368(11) 0.0168(9) 0.0479(12) 0.0026(8) -0.0069(9) -0.0040(8)
O5 0.0372(11) 0.0256(10) 0.0267(10) 0.0078(8) -0.0044(8) -0.0051(7)
O6 0.0432(13) 0.0401(12) 0.0361(11) 0.0037(10) 0.0162(9) -0.0014(9)
O7 0.0199(10) 0.0384(12) 0.0526(13) -0.0024(9) 0.0044(8) 0.0108(9)
O8 0.0275(10) 0.0318(11) 0.0289(10) -0.0025(8) 0.0048(8) 0.0066(8)
O9 0.0574(14) 0.0427(12) 0.0250(10) -0.0156(10) 0.0096(9) -0.0111(8)
O10 0.0407(12) 0.0195(10) 0.0397(11) 0.0045(8) 0.0096(9) 0.0055(8)
O11 0.0370(11) 0.0269(10) 0.0267(10) 0.0104(8) 0.0074(8) 0.0037(7)
O12 0.0427(12) 0.0435(12) 0.0325(11) 0.0029(10) -0.0126(9) -0.0005(9)
N11 0.0327(9) 0.0333(9) 0.0276(8) -0.0043(7) 0.0005(6) -0.0037(6)
N12 0.0570(12) 0.0422(9) 0.0372(9) -0.0035(8) -0.0038(8) -0.0130(7)
C11 0.0426(9) 0.0395(10) 0.0370(9) -0.0094(8) -0.0011(7) -0.0108(7)
C12 0.0558(12) 0.0457(11) 0.0328(8) 0.0034(9) 0.0032(8) -0.0100(8)
C13 0.0406(10) 0.0446(11) 0.0332(9) -0.0018(8) 0.0066(8) -0.0083(8)
N21A 0.0415(10) 0.0408(10) 0.0274(10) 0.0039(8) 0.0021(8) 0.0069(7)
N22A 0.0880(19) 0.0534(10) 0.0761(15) -0.0060(10) 0.0100(14) 0.0289(9)
C21A 0.0546(11) 0.0476(11) 0.0504(13) -0.0067(9) 0.0061(10) 0.0141(9)
C22A 0.093(2) 0.0818(13) 0.1231(19) 0.0050(13) -0.0089(17) 0.0692(14)
C23A 0.0652(13) 0.0834(14) 0.1038(18) -0.0010(11) -0.0233(13) 0.0612(14)
N21B 0.0415(10) 0.0408(10) 0.0274(10) 0.0039(8) 0.0021(8) 0.0069(7)
N22B 0.0909(19) 0.0902(15) 0.135(2) 0.0042(14) -0.0158(18) 0.0785(15)
C21B 0.0627(12) 0.0834(15) 0.1015(18) -0.0021(10) -0.0248(13) 0.0600(14)
C22B 0.091(2) 0.0552(10) 0.0805(16) -0.0026(10) 0.0094(14) 0.0332(10)
C23B 0.0579(11) 0.0475(11) 0.0515(13) -0.0065(9) 0.0067(10) 0.0148(8)
N31 0.0332(8) 0.0277(10) 0.0281(8) 0.0023(7) -0.0022(6) -0.0028(6)
N32 0.0473(9) 0.0581(13) 0.0357(9) -0.0169(8) -0.0127(7) 0.0100(7)
C31 0.0450(9) 0.0382(10) 0.0278(9) -0.0082(7) -0.0056(7) -0.0031(7)
C32 0.0375(8) 0.0613(15) 0.0514(12) -0.0016(7) -0.0124(8) 0.0159(9)
C33 0.0336(9) 0.0412(11) 0.0447(10) 0.0087(7) -0.0052(7) 0.0035(7)
N41 0.0328(9) 0.0319(10) 0.0300(8) -0.0021(7) 0.0041(7) -0.0026(7)
N42 0.0494(10) 0.0497(11) 0.0404(9) 0.0048(8) 0.0172(8) -0.0003(7)
C41 0.0491(11) 0.0389(9) 0.0374(9) -0.0013(8) 0.0144(8) -0.0071(7)
C42 0.0512(11) 0.0576(13) 0.0525(12) -0.0099(10) 0.0234(9) -0.0025(9)
C43 0.0535(12) 0.0463(10) 0.0526(11) -0.0174(9) 0.0232(9) -0.0093(8)
N51 0.0343(10) 0.0309(9) 0.0273(8) -0.0030(8) 0.0034(7) 0.0012(7)
N52 0.0600(11) 0.0543(11) 0.0429(9) -0.0056(10) 0.0054(9) 0.0202(8)
C51 0.0429(8) 0.0609(12) 0.0482(10) -0.0086(9) 0.0056(8) 0.0252(9)
C52 0.0588(11) 0.0490(11) 0.0395(10) 0.0026(11) -0.0017(9) 0.0141(8)
C53 0.0412(8) 0.0570(12) 0.0451(10) 0.0036(9) 0.0003(8) 0.0194(9)
N61 0.0365(13) 0.0373(9) 0.0314(9) -0.0051(8) 0.0053(8) -0.0058(7)
N62 0.0635(16) 0.0617(11) 0.0458(9) 0.0048(10) 0.0021(9) -0.0245(9)
C61 0.0741(18) 0.0588(10) 0.0392(9) -0.0153(10) 0.0230(9) -0.0180(7)
C62 0.137(3) 0.0437(9) 0.0544(13) -0.0057(10) -0.0013(14) -0.0185(9)
C63 0.155(3) 0.0387(10) 0.0484(11) -0.0269(10) 0.0193(12) -0.0111(8)
N71 0.0315(8) 0.0301(10) 0.0269(8) 0.0015(7) 0.0017(6) 0.0019(7)
N72 0.0449(9) 0.0581(12) 0.0332(8) -0.0149(8) 0.0108(7) -0.0065(7)
C71 0.0434(9) 0.0410(10) 0.0292(9) -0.0055(7) 0.0063(7) 0.0055(7)
C72 0.0361(8) 0.0623(15) 0.0454(11) -0.0021(7) 0.0110(8) -0.0129(8)
C73 0.0339(9) 0.0451(11) 0.0431(10) 0.0088(8) 0.0067(7) -0.0015(7)
N81 0.0380(9) 0.0324(10) 0.0301(8) 0.0049(7) -0.0062(7) -0.0003(6)
N82 0.0424(10) 0.0543(12) 0.0352(9) 0.0052(8) -0.0109(7) 0.0024(7)
C81 0.0463(10) 0.0505(11) 0.0389(9) 0.0173(9) -0.0139(8) -0.0053(8)
C82 0.0566(13) 0.0460(12) 0.0373(9) -0.0009(9) -0.0167(9) -0.0018(8)
C83 0.0634(13) 0.0368(10) 0.0418(10) 0.0079(8) -0.0214(9) -0.0079(7)

loop_
_atom_site_label
_atom_site_fract_x
_atom_site_fract_y
_atom_site_fract_z
_atom_site_U_iso_or_equiv
_atom_site_calc_flag
_atom_site_calc_attached_atom
_atom_site_occupancy
Mn1 0.74985(2) 0.49629(2) 0.451600(10) 0.02120(10) d . 1.000
Mn2 1.00000 0.25000 0.48963(2) 0.02040(10) d . 1.000
Mn3 0.50000 0.75000 0.48515(2) 0.01980(10) d . 1.000
V1 0.91264(2) 0.51347(2) 0.449450(10) 0.01980(10) d . 1.000
V2 0.98625(2) 0.41112(2) 0.496090(10) 0.01990(10) d . 1.000
V3 0.58389(2) 0.48421(2) 0.446320(10) 0.01870(10) d . 1.000
V4 0.51489(2) 0.58994(2) 0.495000(10) 0.01920(10) d . 1.000
O1 0.84353(7) 0.50156(8) 0.45945(6) 0.0350(5) d . 1.000
O2 0.94384(7) 0.55691(8) 0.49321(6) 0.0311(4) d . 1.000
O3 0.91898(9) 0.54472(9) 0.40052(6) 0.0432(5) d . 1.000
O4 0.99535(8) 0.34231(7) 0.48427(6) 0.0338(4) d . 1.000
O5 0.95209(8) 0.44533(7) 0.44817(5) 0.0298(4) d . 1.000
O6 0.94448(8) 0.41747(8) 0.54010(6) 0.0398(5) d . 1.000
O7 0.65359(8) 0.49202(8) 0.45375(6) 0.0370(5) d . 1.000
O8 0.55473(7) 0.44044(8) 0.49080(5) 0.0294(4) d . 1.000
O9 0.57378(9) 0.45571(8) 0.39623(6) 0.0417(5) d . 1.000
O10 0.50663(8) 0.65793(7) 0.48062(6) 0.0333(4) d . 1.000
O11 0.54707(8) 0.55332(7) 0.44721(5) 0.0302(4) d . 1.000
O12 0.55692(8) 0.58593(8) 0.53880(6) 0.0396(5) d . 1.000
N11 0.76188(8) 0.43075(7) 0.39550(5) 0.0312(6) d . 1.000
N12 0.74156(9) 0.36386(8) 0.34542(6) 0.0455(7) d . 1.000
C11 0.72290(8) 0.39347(9) 0.38146(6) 0.0397(7) d . 1.000
C12 0.79525(9) 0.38278(9) 0.33554(6) 0.0448(7) d . 1.000
C13 0.80760(8) 0.42401(9) 0.36650(7) 0.0394(7) d . 1.000
N21A 0.74433(7) 0.41757(7) 0.49627(6) 0.0366(6) d . 0.439(12)
N22A 0.7105(3) 0.33464(11) 0.52111(13) 0.0725(11) d . 0.439(12)
C21A 0.69900(15) 0.38326(16) 0.49804(11) 0.0509(8) d . 0.439(12)
C22A 0.7659(4) 0.33744(17) 0.53501(11) 0.0992(11) d . 0.439(12)
C23A 0.78662(17) 0.3886(2) 0.51962(9) 0.0841(9) d . 0.439(12)
N21B 0.74433(7) 0.41757(7) 0.49627(6) 0.0366(6) d . 0.561
N22B 0.7757(3) 0.34315(17) 0.53530(11) 0.1053(12) d . 0.561
C21B 0.78875(14) 0.39498(18) 0.51759(9) 0.0825(9) d . 0.561
C22B 0.7201(3) 0.33145(10) 0.52502(13) 0.0755(11) d . 0.561
C23B 0.70094(15) 0.37744(15) 0.50096(11) 0.0523(8) d . 0.561
N31 0.92382(7) 0.24796(7) 0.44121(5) 0.0297(5) d . 1.000
N32 0.86112(9) 0.22776(9) 0.38792(6) 0.0470(7) d . 1.000
C31 0.91164(8) 0.21354(8) 0.40732(6) 0.0370(6) d . 1.000
C32 0.83939(8) 0.27362(10) 0.41026(7) 0.0501(6) d . 1.000
C33 0.87819(9) 0.28592(8) 0.44308(7) 0.0398(6) d . 1.000
N41 0.93336(7) 0.24365(8) 0.54508(5) 0.0316(5) d . 1.000
N42 0.87585(8) 0.26760(9) 0.60090(6) 0.0465(5) d . 1.000
C41 0.92011(9) 0.28393(8) 0.57454(6) 0.0418(5) d . 1.000
C42 0.85951(9) 0.21413(10) 0.58798(8) 0.0538(7) d . 1.000
C43 0.89509(10) 0.19954(8) 0.55356(7) 0.0508(5) d . 1.000
N51 0.74160(8) 0.56160(7) 0.39517(5) 0.0308(6) d . 1.000
N52 0.76263(9) 0.61793(9) 0.33794(6) 0.0524(7) d . 1.000
C51 0.78348(7) 0.58506(10) 0.37145(7) 0.0507(7) d . 1.000
C52 0.70440(10) 0.61577(10) 0.33994(7) 0.0491(8) d . 1.000
C53 0.69164(7) 0.58099(10) 0.37527(7) 0.0478(8) d . 1.000
N61 0.74542(9) 0.56833(8) 0.50066(6) 0.0351(7) d . 1.000
N62 0.73109(10) 0.62069(10) 0.56132(6) 0.0570(9) d . 1.000
C61 0.72658(11) 0.56814(9) 0.54236(7) 0.0574(10) d . 1.000
C62 0.75395(14) 0.65680(8) 0.53048(9) 0.0783(13) d . 1.000
C63 0.76271(13) 0.62433(9) 0.49314(7) 0.0807(14) d . 1.000
N71 0.57508(7) 0.75233(7) 0.43585(5) 0.0295(6) d . 1.000
N72 0.63575(8) 0.77816(9) 0.38261(6) 0.0454(6) d . 1.000
C71 0.58569(8) 0.78984(8) 0.40366(6) 0.0379(6) d . 1.000
C72 0.65884(8) 0.73078(10) 0.40203(7) 0.0479(8) d . 1.000
C73 0.62129(9) 0.71501(8) 0.43483(7) 0.0407(7) d . 1.000
N81 0.56625(8) 0.75859(8) 0.54031(5) 0.0335(6) d . 1.000
N82 0.63096(8) 0.74057(9) 0.59261(6) 0.0440(7) d . 1.000
C81 0.60568(9) 0.72195(8) 0.55462(6) 0.0452(7) d . 1.000
C82 0.60683(10) 0.79177(9) 0.60355(6) 0.0466(7) d . 1.000
C83 0.56696(9) 0.80271(8) 0.57122(7) 0.0473(8) d . 1.000
H1N12 0.72261 0.33750 0.33117 0.056 c N12 1.000
H1C11 0.68682 0.38824 0.39484 0.049 c C11 1.000
H1C12 0.81900 0.37011 0.31221 0.055 c C12 1.000
H1C13 0.84211 0.44477 0.36789 0.049 c C13 1.000
H1N22A 0.68668 0.30668 0.52612 0.094 c N22A 0.439
H1C21A 0.66336 0.39164 0.48493 0.075 c C21A 0.439
H1C22A 0.78593 0.30985 0.55175 0.151 c C22A 0.439
H1C23A 0.82412 0.40221 0.52422 0.132 c C23A 0.439
H1N22B 0.79868 0.32130 0.55051 0.159 c N22B 0.561
H1C21B 0.82481 0.41273 0.52010 0.126 c C21B 0.561
H1C22B 0.69912 0.29851 0.53284 0.098 c C22B 0.561
H1C23B 0.66372 0.38127 0.48929 0.077 c C23B 0.561
H1N32 0.84542 0.21064 0.36527 0.056 c N32 1.000
H1C31 0.93512 0.18308 0.39792 0.042 c C31 1.000
H1C32 0.80480 0.29291 0.40436 0.064 c C32 1.000
H1C33 0.87443 0.31581 0.46390 0.046 c C33 1.000
H1N42 0.86062 0.28769 0.62224 0.059 c N42 1.000
H1C41 0.93906 0.31940 0.57684 0.061 c C41 1.000
H1C42 0.82986 0.19178 0.60020 0.074 c C42 1.000
H1C43 0.89376 0.16463 0.53792 0.076 c C43 1.000
H1N52 0.78285 0.63699 0.31862 0.073 c N52 1.000
H1C51 0.82274 0.57956 0.37718 0.083 c C51 1.000
H1C52 0.67828 0.63436 0.32094 0.067 c C52 1.000
H1C53 0.65434 0.57160 0.38469 0.078 c C53 1.000
H1N62 0.72115 0.62970 0.58834 0.079 c N62 1.000
H1C61 0.71194 0.53561 0.55695 0.111 c C61 1.000
H1C62 0.76206 0.69603 0.53409 0.126 c C62 1.000
H1C63 0.77822 0.63804 0.46626 0.149 c C63 1.000
H1N72 0.65048 0.79749 0.36064 0.055 c N72 1.000
H1C71 0.56148 0.82069 0.39636 0.047 c C71 1.000
H1C72 0.69349 0.71261 0.39447 0.062 c C72 1.000
H1C73 0.62613 0.68341 0.45392 0.052 c C73 1.000
H1N82 0.65779 0.72295 0.60735 0.055 c N82 1.000
H1C81 0.61493 0.68738 0.54020 0.069 c C81 1.000
H1C82 0.61572 0.81490 0.62826 0.062 c C82 1.000
H1C83 0.54345 0.83543 0.57012 0.071 c C83 1.000

loop_
_geom_angle_atom_site_label_1
_geom_angle_atom_site_label_2
_geom_angle_atom_site_label_3
_geom_angle_site_symmetry_1
_geom_angle_site_symmetry_2
_geom_angle_site_symmetry_3
_geom_angle
_geom_angle_publ_flag
O1 Mn1 O7 . . . 172.20(10) .
O1 Mn1 N11 . . . 89.70(10) .
O1 Mn1 N21A . . . 92.20(10) .
O1 Mn1 N21B . . . 92.20(10) .
O1 Mn1 N51 . . . 97.20(10) .
O1 Mn1 N61 . . . 86.20(10) .
O7 Mn1 N11 . . . 96.50(10) .
O7 Mn1 N21A . . . 83.70(10) .
O7 Mn1 N21B . . . 83.70(10) .
O7 Mn1 N51 . . . 88.10(10) .
O7 Mn1 N61 . . . 88.20(10) .
N11 Mn1 N21A . . . 84.40(10) .
N11 Mn1 N21B . . . 84.40(10) .
N11 Mn1 N51 . . . 84.80(10) .
N11 Mn1 N61 . . . 172.20(10) .
N21A Mn1 N51 . . . 165.60(10) .
N21A Mn1 N61 . . . 102.40(10) .
N21A Mn1 N21B . . . 0.00(10) .
N51 Mn1 N61 . . . 89.10(10) .
N51 Mn1 N21B . . . 165.60(10) .
N61 Mn1 N21B . . . 102.40(10) .
O4 Mn2 O4 . . 3_755 171.50(10) .
O4 Mn2 N31 . . . 86.30(10) .
O4 Mn2 N31 . . 3_755 88.30(10) .
O4 Mn2 N41 . . . 94.90(10) .
O4 Mn2 N41 . . 3_755 91.40(10) .
O4 Mn2 N31 3_755 . . 88.30(10) .
O4 Mn2 N31 3_755 . 3_755 86.30(10) .
O4 Mn2 N41 3_755 . . 91.40(10) .
O4 Mn2 N41 3_755 . 3_755 94.90(10) .
N31 Mn2 N31 . . 3_755 101.40(10) .
N31 Mn2 N41 . . . 86.20(10) .
N31 Mn2 N41 . . 3_755 171.90(10) .
N31 Mn2 N41 3_755 . . 171.90(10) .
N31 Mn2 N41 3_755 . 3_755 86.20(10) .
N41 Mn2 N41 . . 3_755 86.30(10) .
O10 Mn3 O10 . . 3_665 172.80(10) .
O10 Mn3 N71 . . . 85.70(10) .
O10 Mn3 N71 . . 3_665 89.60(10) .
O10 Mn3 N81 . . . 94.70(10) .
O10 Mn3 N81 . . 3_665 90.60(10) .
O10 Mn3 N71 3_665 . . 89.30(10) .
O10 Mn3 N71 3_665 . 3_665 86.10(10) .
O10 Mn3 N81 3_665 . . 90.20(10) .
O10 Mn3 N81 3_665 . 3_665 95.10(10) .
N71 Mn3 N71 . . 3_665 99.60(10) .
N71 Mn3 N81 . . . 86.70(10) .
N71 Mn3 N81 . . 3_665 172.00(10) .
N71 Mn3 N81 3_665 . . 172.60(10) .
N71 Mn3 N81 3_665 . 3_665 87.40(10) .
N81 Mn3 N81 . . 3_665 86.50(10) .
O1 V1 O2 . . . 110.60(10) .
O1 V1 O3 . . . 108.80(10) .
O1 V1 O5 . . . 110.20(10) .
O2 V1 O3 . . . 111.30(10) .
O2 V1 O5 . . . 107.30(10) .
O3 V1 O5 . . . 108.60(10) .
O2 V2 O4 5_766 . . 108.60(10) .
O2 V2 O5 5_766 . . 110.50(10) .
O2 V2 O6 5_766 . . 110.50(10) .
O4 V2 O5 . . . 108.10(10) .
O4 V2 O6 . . . 109.50(10) .
O5 V2 O6 . . . 109.50(10) .
O7 V3 O8 . . . 109.40(10) .
O7 V3 O9 . . . 107.80(10) .
O7 V3 O11 . . . 111.30(10) .
O8 V3 O9 . . . 112.80(10) .
O8 V3 O11 . . . 108.10(10) .
O9 V3 O11 . . . 107.40(10) .
O8 V4 O10 5_666 . . 109.30(10) .
O8 V4 O11 5_666 . . 111.60(10) .
O8 V4 O12 5_666 . . 108.80(10) .
O10 V4 O11 . . . 106.90(10) .
O10 V4 O12 . . . 109.40(10) .
O11 V4 O12 . . . 110.90(10) .
Mn1 O1 V1 . . . 162.20(10) .
V1 O2 V2 . . 5_766 135.70(10) .
Mn2 O4 V2 . . . 162.70(10) .
V1 O5 V2 . . . 125.40(10) .
Mn1 O7 V3 . . . 169.80(10) .
V3 O8 V4 . . 5_666 136.50(10) .
Mn3 O10 V4 . . . 161.10(10) .
V3 O11 V4 . . . 128.00(10) .
Mn1 N11 C11 . . . 125.90(10) .
Mn1 N11 C13 . . . 129.20(10) .
C11 N11 C13 . . . 104.70(10) .
C11 N12 C12 . . . 107.70(10) .
N11 C11 N12 . . . 111.60(10) .
N12 C12 C13 . . . 105.90(10) .
N11 C13 C12 . . . 110.20(10) .
Mn1 N21A C21A . . . 123.7(2) .
Mn1 N21A C23A . . . 130.6(2) .
C21A N21A C23A . . . 104.70(10) .
C21A N22A C22A . . . 107.70(10) .
N21A C21A N22A . . . 111.60(10) .
N22A C22A C23A . . . 105.90(10) .
N21A C23A C22A . . . 110.20(10) .
Mn1 N21B C21B . . . 124.1(2) .
Mn1 N21B C23B . . . 130.2(2) .
C21B N21B C23B . . . 104.70(10) .
C21B N22B C22B . . . 107.70(10) .
N21B C21B N22B . . . 111.60(10) .
N22B C22B C23B . . . 105.90(10) .
N21B C23B C22B . . . 110.20(10) .
Mn2 N31 C31 . . . 131.60(10) .
Mn2 N31 C33 . . . 123.70(10) .
C31 N31 C33 . . . 104.70(10) .
C31 N32 C32 . . . 107.70(10) .
N31 C31 N32 . . . 111.60(10) .
N32 C32 C33 . . . 105.90(10) .
N31 C33 C32 . . . 110.20(10) .
Mn2 N41 C41 . . . 126.80(10) .
Mn2 N41 C43 . . . 128.40(10) .
C41 N41 C43 . . . 104.70(10) .
C41 N42 C42 . . . 107.70(10) .
N41 C41 N42 . . . 111.60(10) .
N42 C42 C43 . . . 105.90(10) .
N41 C43 C42 . . . 110.20(10) .
Mn1 N51 C51 . . . 127.60(10) .
Mn1 N51 C53 . . . 127.40(10) .
C51 N51 C53 . . . 104.70(10) .
C51 N52 C52 . . . 107.70(10) .
N51 C51 N52 . . . 111.60(10) .
N52 C52 C53 . . . 105.90(10) .
N51 C53 C52 . . . 110.20(10) .
Mn1 N61 C61 . . . 129.40(10) .
Mn1 N61 C63 . . . 126.00(10) .
C61 N61 C63 . . . 104.70(10) .
C61 N62 C62 . . . 107.70(10) .
N61 C61 N62 . . . 111.60(10) .
N62 C62 C63 . . . 105.90(10) .
N61 C63 C62 . . . 110.20(10) .
Mn3 N71 C71 . . . 128.80(10) .
Mn3 N71 C73 . . . 126.50(10) .
C71 N71 C73 . . . 104.70(10) .
C71 N72 C72 . . . 107.70(10) .
N71 C71 N72 . . . 111.60(10) .
N72 C72 C73 . . . 105.90(10) .
N71 C73 C72 . . . 110.20(10) .
Mn3 N81 C81 . . . 130.60(10) .
Mn3 N81 C83 . . . 124.00(10) .
C81 N81 C83 . . . 104.70(10) .
C81 N82 C82 . . . 107.70(10) .
N81 C81 N82 . . . 111.60(10) .
N82 C82 C83 . . . 105.90(10) .
N81 C83 C82 . . . 110.20(10) .
C11 N12 H1N12 . . . 126.1 .
C12 N12 H1N12 . . . 126.1 .
N11 C11 H1C11 . . . 124.2 .
N12 C11 H1C11 . . . 124.2 .
N12 C12 H1C12 . . . 127.1 .
C13 C12 H1C12 . . . 127.1 .
N11 C13 H1C13 . . . 124.9 .
C12 C13 H1C13 . . . 124.9 .
C21A N22A H1N22A . . . 126.1 .
C22A N22A H1N22A . . . 126.1 .
N21A C21A H1C21A . . . 124.2 .
N22A C21A H1C21A . . . 124.2 .
N22A C22A H1C22A . . . 127.1 .
C23A C22A H1C22A . . . 127.1 .
N21A C23A H1C23A . . . 124.9 .
C22A C23A H1C23A . . . 124.9 .
C21B N22B H1N22B . . . 126.1 .
C22B N22B H1N22B . . . 126.1 .
N21B C21B H1C21B . . . 124.2 .
N22B C21B H1C21B . . . 124.2 .
N22B C22B H1C22B . . . 127.1 .
C23B C22B H1C22B . . . 127.1 .
N21B C23B H1C23B . . . 124.9 .
C22B C23B H1C23B . . . 124.9 .
C31 N32 H1N32 . . . 126.1 .
C32 N32 H1N32 . . . 126.1 .
N31 C31 H1C31 . . . 124.2 .
N32 C31 H1C31 . . . 124.2 .
N32 C32 H1C32 . . . 127.1 .
C33 C32 H1C32 . . . 127.1 .
N31 C33 H1C33 . . . 124.9 .
C32 C33 H1C33 . . . 124.9 .
C41 N42 H1N42 . . . 126.1 .
C42 N42 H1N42 . . . 126.1 .
N41 C41 H1C41 . . . 124.2 .
N42 C41 H1C41 . . . 124.2 .
N42 C42 H1C42 . . . 127.1 .
C43 C42 H1C42 . . . 127.1 .
N41 C43 H1C43 . . . 124.9 .
C42 C43 H1C43 . . . 124.9 .
C51 N52 H1N52 . . . 126.1 .
C52 N52 H1N52 . . . 126.1 .
N51 C51 H1C51 . . . 124.2 .
N52 C51 H1C51 . . . 124.2 .
N52 C52 H1C52 . . . 127.1 .
C53 C52 H1C52 . . . 127.1 .
N51 C53 H1C53 . . . 124.9 .
C52 C53 H1C53 . . . 124.9 .
C61 N62 H1N62 . . . 126.1 .
C62 N62 H1N62 . . . 126.1 .
N61 C61 H1C61 . . . 124.2 .
N62 C61 H1C61 . . . 124.2 .
N62 C62 H1C62 . . . 127.1 .
C63 C62 H1C62 . . . 127.1 .
N61 C63 H1C63 . . . 124.9 .
C62 C63 H1C63 . . . 124.9 .
C71 N72 H1N72 . . . 126.1 .
C72 N72 H1N72 . . . 126.1 .
N71 C71 H1C71 . . . 124.2 .
N72 C71 H1C71 . . . 124.2 .
N72 C72 H1C72 . . . 127.1 .
C73 C72 H1C72 . . . 127.1 .
N71 C73 H1C73 . . . 124.9 .
C72 C73 H1C73 . . . 124.9 .
C81 N82 H1N82 . . . 126.1 .
C82 N82 H1N82 . . . 126.1 .
N81 C81 H1C81 . . . 124.2 .
N82 C81 H1C81 . . . 124.2 .
N82 C82 H1C82 . . . 127.1 .
C83 C82 H1C82 . . . 127.1 .
N81 C83 H1C83 . . . 124.9 .
C82 C83 H1C83 . . . 124.9 .

loop_
_geom_bond_atom_site_label_1
_geom_bond_atom_site_label_2
_geom_bond_site_symmetry_1
_geom_bond_site_symmetry_2
_geom_bond_distance
_geom_bond_publ_flag
Mn1 O1 . . 2.177(2) .
Mn1 O7 . . 2.223(2) .
Mn1 N11 . . 2.2660(10) .
Mn1 N21A . . 2.252(2) .
Mn1 N21B . . 2.252(2) .
Mn1 N51 . . 2.2610(10) .
Mn1 N61 . . 2.2120(10) .
Mn2 O4 . . 2.138(2) .
Mn2 O4 . 3_755 2.138(2) .
Mn2 N31 . . 2.2710(10) .
Mn2 N31 . 3_755 2.2710(10) .
Mn2 N41 . . 2.2570(10) .
Mn2 N41 . 3_755 2.2570(10) .
Mn3 O10 . . 2.134(2) .
Mn3 O10 . 3_665 2.133(2) .
Mn3 N71 . . 2.2760(10) .
Mn3 N71 . 3_665 2.2600(10) .
Mn3 N81 . . 2.2560(10) .
Mn3 N81 . 3_665 2.2420(10) .
V1 O1 . . 1.645(2) .
V1 O2 . . 1.792(2) .
V1 O3 . . 1.628(2) .
V1 O5 . . 1.816(2) .
V2 O2 . 5_766 1.801(2) .
V2 O4 . . 1.639(2) .
V2 O5 . . 1.808(2) .
V2 O6 . . 1.630(2) .
V3 O7 . . 1.633(2) .
V3 O8 . . 1.793(2) .
V3 O9 . . 1.643(2) .
V3 O11 . . 1.806(2) .
V4 O8 . 5_666 1.802(2) .
V4 O10 . . 1.636(2) .
V4 O11 . . 1.810(2) .
V4 O12 . . 1.625(2) .
N11 C11 . . 1.3120(10) .
N11 C13 . . 1.3700(10) .
N12 C11 . . 1.3400(10) .
N12 C12 . . 1.345(2) .
C12 C13 . . 1.353(2) .
N21A C21A . . 1.3120(10) .
N21A C23A . . 1.3700(10) .
N22A C21A . . 1.3400(10) .
N22A C22A . . 1.345(2) .
C22A C23A . . 1.353(2) .
N21B C21B . . 1.3120(10) .
N21B C23B . . 1.3700(10) .
N22B C21B . . 1.3400(10) .
N22B C22B . . 1.345(2) .
C22B C23B . . 1.353(2) .
N31 C31 . . 1.3120(10) .
N31 C33 . . 1.3700(10) .
N32 C31 . . 1.3400(10) .
N32 C32 . . 1.345(2) .
C32 C33 . . 1.353(2) .
N41 C41 . . 1.3120(10) .
N41 C43 . . 1.3700(10) .
N42 C41 . . 1.3400(10) .
N42 C42 . . 1.345(2) .
C42 C43 . . 1.353(2) .
N51 C51 . . 1.3120(10) .
N51 C53 . . 1.3700(10) .
N52 C51 . . 1.3400(10) .
N52 C52 . . 1.345(2) .
C52 C53 . . 1.353(2) .
N61 C61 . . 1.3120(10) .
N61 C63 . . 1.3700(10) .
N62 C61 . . 1.3400(10) .
N62 C62 . . 1.345(2) .
C62 C63 . . 1.353(2) .
N71 C71 . . 1.3120(10) .
N71 C73 . . 1.3700(10) .
N72 C71 . . 1.3400(10) .
N72 C72 . . 1.345(2) .
C72 C73 . . 1.353(2) .
N81 C81 . . 1.3120(10) .
N81 C83 . . 1.3700(10) .
N82 C81 . . 1.3400(10) .
N82 C82 . . 1.345(2) .
C82 C83 . . 1.353(2) .
N12 H1N12 . . 0.860 .
C11 H1C11 . . 0.930 .
C12 H1C12 . . 0.930 .
C13 H1C13 . . 0.930 .
N22A H1N22A . . 0.860 .
C21A H1C21A . . 0.930 .
C22A H1C22A . . 0.930 .
C23A H1C23A . . 0.930 .
N22B H1N22B . . 0.860 .
C21B H1C21B . . 0.930 .
C22B H1C22B . . 0.930 .
C23B H1C23B . . 0.930 .
N32 H1N32 . . 0.860 .
C31 H1C31 . . 0.930 .
C32 H1C32 . . 0.930 .
C33 H1C33 . . 0.930 .
N42 H1N42 . . 0.860 .
C41 H1C41 . . 0.930 .
C42 H1C42 . . 0.930 .
C43 H1C43 . . 0.930 .
N52 H1N52 . . 0.860 .
C51 H1C51 . . 0.930 .
C52 H1C52 . . 0.930 .
C53 H1C53 . . 0.930 .
N62 H1N62 . . 0.860 .
C61 H1C61 . . 0.930 .
C62 H1C62 . . 0.930 .
C63 H1C63 . . 0.930 .
N72 H1N72 . . 0.860 .
C71 H1C71 . . 0.930 .
C72 H1C72 . . 0.930 .
C73 H1C73 . . 0.930 .
N82 H1N82 . . 0.860 .
C81 H1C81 . . 0.930 .
C82 H1C82 . . 0.930 .
C83 H1C83 . . 0.930 .

loop_
_geom_hbond_atom_site_label_D
_geom_hbond_atom_site_label_H
_geom_hbond_atom_site_label_A
_geom_hbond_site_symmetry_A
_geom_hbond_distance_DH
_geom_hbond_distance_HA
_geom_hbond_distance_DA
_geom_hbond_angle_DHA
_geom_hbond_publ_flag
N12 H1N12 O12 10_544 0.86 1.98 2.783(2) 155.9 .
N32 H1N32 O11 14_455 0.86 2.10 2.914(2) 157.5 .
N42 H1N42 O3 4_565 0.86 2.00 2.795(2) 152.5 .
N52 H1N52 O6 10_544 0.86 1.95 2.781(2) 163.3 .
N62 H1N62 O9 4_565 0.86 2.06 2.888(2) 162.1 .
N72 H1N72 O5 14_465 0.86 2.03 2.801(2) 148.9 .
N82 H1N82 O9 4_565 0.86 1.93 2.777(2) 169.0 .
C51 H1C51 O3 . 0.93 2.46 3.373(3) 167.0 .
